data_4031266
loop_
_publ_author_name
'Du, Yu-Liu'
'Zhu, Yi-Fan'
'Han, Zhi-Yong'

_publ_section_title
;
 Pd(II)-Catalyzed Cycloisomerization/Dipolar Cycloaddition Cascade of
 N-Arylnitrone Alkynes with Olefins.
;
_journal_issue 15
_journal_name_full 'The Journal of organic chemistry'
_journal_page_first 7732
_journal_page_last 7738
_journal_paper_doi 10.1021/acs.joc.5b00717
_journal_volume 80
_journal_year 2015
_chemical_formula_sum 'C45 H40 Cl2 N2 O14'
_chemical_formula_weight 903.69
_chemical_name_systematic
;
 ?
;
_space_group_crystal_system monoclinic
_space_group_IT_number 15
_space_group_name_Hall '-C 2yc'
_space_group_name_H-M_alt 'C 1 2/c 1'
_symmetry_space_group_name_Hall '-C 2yc'
_symmetry_space_group_name_H-M 'C 1 2/c 1'
_atom_sites_solution_hydrogens geom
_audit_creation_method SHELXL-2013
_cell_angle_alpha 90
_cell_angle_beta 100.705(3)
_cell_angle_gamma 90
_cell_formula_units_Z 4
_cell_length_a 16.7819(4)
_cell_length_b 9.7325(3)
_cell_length_c 25.9139(8)
_cell_measurement_reflns_used 2917
_cell_measurement_temperature 291(2)
_cell_measurement_theta_max 69.3230
_cell_measurement_theta_min 3.4790
_cell_volume 4158.9(2)
_computing_cell_refinement 'CrysAlisPro (Agilent Technologies)'
_computing_data_collection 'CrysAlisPro (Agilent Technologies)'
_computing_data_reduction 'CrysAlisPro (Agilent Technologies)'
_computing_molecular_graphics 'Ortep-3 (L. J. Farrugia, 2001)'
_computing_publication_material SHELXL-2013
_computing_structure_refinement 'SHELXL-2013 (Sheldrick, 2013)'
_computing_structure_solution 'SHELXS-97 (Sheldrick, 1997)'
_diffrn_ambient_temperature 291(2)
_diffrn_detector_area_resol_mean 15.9149
_diffrn_measured_fraction_theta_full 0.972
_diffrn_measured_fraction_theta_max 0.947
_diffrn_measurement_device_type 'Gemini S Ultra, Agilent Technologies'
_diffrn_measurement_method '\w scans'
_diffrn_radiation_type CuK\a
_diffrn_radiation_wavelength 1.54184
_diffrn_reflns_av_R_equivalents 0.0205
_diffrn_reflns_av_unetI/netI 0.0306
_diffrn_reflns_laue_measured_fraction_full 0.972
_diffrn_reflns_laue_measured_fraction_max 0.947
_diffrn_reflns_limit_h_max 20
_diffrn_reflns_limit_h_min -19
_diffrn_reflns_limit_k_max 11
_diffrn_reflns_limit_k_min -3
_diffrn_reflns_limit_l_max 29
_diffrn_reflns_limit_l_min -31
_diffrn_reflns_number 6960
_diffrn_reflns_point_group_measured_fraction_full 0.972
_diffrn_reflns_point_group_measured_fraction_max 0.947
_diffrn_reflns_theta_full 67.684
_diffrn_reflns_theta_max 70.062
_diffrn_reflns_theta_min 5.277
_diffrn_source 'Enhance Ultra (Cu) X-ray Source'
_exptl_absorpt_coefficient_mu 2.035
_exptl_absorpt_correction_T_max 1.00000
_exptl_absorpt_correction_T_min 0.68378
_exptl_absorpt_correction_type multi-scan
_exptl_absorpt_process_details
;
CrysAlisPro, Agilent Technologies,
Version 1.171.37.35 (release 13-08-2014 CrysAlis171 .NET)
(compiled Aug 13 2014,18:06:01)
Empirical absorption correction using spherical harmonics,
 implemented in SCALE3 ABSPACK scaling algorithm.
;
_exptl_crystal_density_diffrn 1.443
_exptl_crystal_description block
_exptl_crystal_F_000 1880
_exptl_crystal_size_max 0.260
_exptl_crystal_size_mid 0.220
_exptl_crystal_size_min 0.220
_refine_diff_density_max 0.641
_refine_diff_density_min -0.661
_refine_diff_density_rms 0.054
_refine_ls_extinction_method none
_refine_ls_goodness_of_fit_ref 1.088
_refine_ls_hydrogen_treatment constr
_refine_ls_matrix_type full
_refine_ls_number_parameters 287
_refine_ls_number_reflns 3745
_refine_ls_number_restraints 0
_refine_ls_restrained_S_all 1.088
_refine_ls_R_factor_all 0.0761
_refine_ls_R_factor_gt 0.0680
_refine_ls_shift/su_max 0.000
_refine_ls_shift/su_mean 0.000
_refine_ls_structure_factor_coef Fsqd
_refine_ls_weighting_details 'w=1/[\s^2^(Fo^2^)+(0.0983P)^2^+4.7393P] where P=(Fo^2^+2Fc^2^)/3'
_refine_ls_weighting_scheme calc
_refine_ls_wR_factor_gt 0.1878
_refine_ls_wR_factor_ref 0.1967
_reflns_Friedel_coverage 0.000
_reflns_number_gt 3133
_reflns_number_total 3745
_reflns_threshold_expression 'I > 2\s(I)'
_cod_data_source_file jo5b00717_si_002.cif
_cod_data_source_block shelxl
_cod_depositor_comments 'Adding full bibliography for 4031266.cif.'
_cod_database_code 4031266
_shelx_space_group_comment
;
The symmetry employed for this shelxl refinement is uniquely defined
by the following loop, which should always be used as a source of
symmetry information in preference to the above space-group names.
They are only intended as comments.
;
_shelx_estimated_absorpt_t_min 0.620
_shelx_estimated_absorpt_t_max 0.663
_shelxl_version_number 2013-4

loop_
_space_group_symop_operation_xyz
'x, y, z'
'-x, y, -z+1/2'
'x+1/2, y+1/2, z'
'-x+1/2, y+1/2, -z+1/2'
'-x, -y, -z'
'x, -y, z-1/2'
'-x+1/2, -y+1/2, -z'
'x+1/2, -y+1/2, z-1/2'

loop_
_atom_site_label
_atom_site_type_symbol
_atom_site_fract_x
_atom_site_fract_y
_atom_site_fract_z
_atom_site_U_iso_or_equiv
_atom_site_adp_type
_atom_site_occupancy
_atom_site_site_symmetry_order
_atom_site_calc_flag
_atom_site_refinement_flags_posn
_atom_site_refinement_flags_adp
_atom_site_refinement_flags_occupancy
Cl1 Cl 0.42243(13) 0.3581(3) 0.26489(8) 0.1855(10) Uani 1 1 d . . .
O5 O 0.39964(13) 0.1676(2) 0.42324(10) 0.0720(6) Uani 1 1 d . . .
O4 O 0.29229(13) 0.1157(2) 0.45860(9) 0.0669(6) Uani 1 1 d . . .
O7 O 0.43491(13) 0.6179(2) 0.43244(8) 0.0661(6) Uani 1 1 d . . .
N1 N 0.24917(12) 0.3777(2) 0.32867(8) 0.0453(5) Uani 1 1 d . . .
O3 O 0.09097(12) 0.3396(2) 0.40042(9) 0.0649(6) Uani 1 1 d . . .
O2 O 0.04987(12) 0.87287(19) 0.39524(9) 0.0604(5) Uani 1 1 d . . .
O1 O 0.16364(14) 0.9638(2) 0.36912(9) 0.0674(6) Uani 1 1 d . . .
C3 C 0.22267(14) 0.6023(3) 0.36528(9) 0.0430(5) Uani 1 1 d . . .
C8 C 0.21857(14) 0.3147(3) 0.37294(10) 0.0449(6) Uani 1 1 d . . .
H8 H 0.2046 0.2177 0.3662 0.054 Uiso 1 1 calc R U .
C9 C 0.29072(14) 0.3318(3) 0.41960(10) 0.0456(6) Uani 1 1 d . . .
H9 H 0.2702 0.3650 0.4504 0.055 Uiso 1 1 calc R U .
C10 C 0.34321(14) 0.4438(3) 0.40124(10) 0.0476(6) Uani 1 1 d . . .
H10 H 0.3895 0.3997 0.3898 0.057 Uiso 1 1 calc R U .
C4 C 0.15389(14) 0.5471(3) 0.38091(9) 0.0429(5) Uani 1 1 d . . .
C11 C 0.28676(15) 0.5048(3) 0.35215(10) 0.0453(6) Uani 1 1 d . . .
H11 H 0.3186 0.5490 0.3287 0.054 Uiso 1 1 calc R U .
C19 C 0.33543(15) 0.1979(3) 0.43329(9) 0.0485(6) Uani 1 1 d . . .
C7 C 0.14730(14) 0.3959(3) 0.38568(10) 0.0463(6) Uani 1 1 d . . .
O6 O 0.34875(19) 0.5610(4) 0.48308(11) 0.1133(12) Uani 1 1 d . . .
C2 C 0.23119(16) 0.7437(3) 0.36059(11) 0.0506(6) Uani 1 1 d . . .
H2 H 0.2764 0.7820 0.3501 0.061 Uiso 1 1 calc R U .
C18 C 0.1964(2) 0.4968(4) 0.24604(12) 0.0685(8) Uani 1 1 d . . .
H18 H 0.2331 0.5680 0.2558 0.082 Uiso 1 1 calc R U .
C14 C 0.14019(18) 0.2807(4) 0.26361(12) 0.0666(8) Uani 1 1 d . . .
H14 H 0.1387 0.2046 0.2851 0.080 Uiso 1 1 calc R U .
C5 C 0.09144(15) 0.6315(3) 0.39228(10) 0.0455(6) Uani 1 1 d . . .
H5 H 0.0455 0.5950 0.4024 0.055 Uiso 1 1 calc R U .
C13 C 0.19463(15) 0.3861(3) 0.27972(10) 0.0496(6) Uani 1 1 d . . .
C22 C 0.4744(2) 0.7107(4) 0.47261(14) 0.0719(9) Uani 1 1 d . . .
H22A H 0.4346 0.7518 0.4900 0.108 Uiso 1 1 calc R U .
H22B H 0.5019 0.7812 0.4568 0.108 Uiso 1 1 calc R U .
H22C H 0.5130 0.6608 0.4977 0.108 Uiso 1 1 calc R U .
C17 C 0.1443(3) 0.5017(5) 0.19833(13) 0.0850(12) Uani 1 1 d . . .
H17 H 0.1464 0.5766 0.1763 0.102 Uiso 1 1 calc R U .
C6 C 0.10174(15) 0.7691(3) 0.38778(10) 0.0474(6) Uani 1 1 d . . .
C12 C 0.0906(2) 0.9980(3) 0.38811(15) 0.0676(8) Uani 1 1 d . . .
H12A H 0.1039 1.0472 0.4211 0.081 Uiso 1 1 calc R U .
H12B H 0.0561 1.0561 0.3629 0.081 Uiso 1 1 calc R U .
C21 C 0.37484(16) 0.5453(3) 0.44351(11) 0.0527(6) Uani 1 1 d . . .
C20 C 0.3265(2) -0.0192(4) 0.47171(15) 0.0767(10) Uani 1 1 d . . .
H20A H 0.3333 -0.0658 0.4402 0.115 Uiso 1 1 calc R U .
H20B H 0.2907 -0.0713 0.4891 0.115 Uiso 1 1 calc R U .
H20C H 0.3783 -0.0099 0.4946 0.115 Uiso 1 1 calc R U .
C16 C 0.0897(2) 0.3996(5) 0.18247(13) 0.0868(13) Uani 1 1 d . . .
H16 H 0.0546 0.4046 0.1502 0.104 Uiso 1 1 calc R U .
C15 C 0.0876(2) 0.2885(6) 0.21530(14) 0.0873(12) Uani 1 1 d . . .
H15 H 0.0507 0.2180 0.2050 0.105 Uiso 1 1 calc R U .
C1 C 0.16969(17) 0.8240(3) 0.37212(10) 0.0498(6) Uani 1 1 d . . .
C23 C 0.5000 0.2557(9) 0.2500 0.123(3) Uani 1 2 d S T P
H23A H 0.5210 0.1972 0.2797 0.147 Uiso 0.5 1 calc R U P
H23B H 0.4790 0.1972 0.2203 0.147 Uiso 0.5 1 calc R U P

loop_
_atom_site_aniso_label
_atom_site_aniso_U_11
_atom_site_aniso_U_22
_atom_site_aniso_U_33
_atom_site_aniso_U_23
_atom_site_aniso_U_13
_atom_site_aniso_U_12
Cl1 0.1483(15) 0.263(3) 0.1477(15) -0.0548(16) 0.0330(12) 0.0139(17)
O5 0.0553(12) 0.0716(14) 0.0914(16) 0.0035(12) 0.0200(11) 0.0159(10)
O4 0.0718(13) 0.0593(13) 0.0740(13) 0.0190(10) 0.0245(11) 0.0160(10)
O7 0.0703(13) 0.0681(13) 0.0632(12) -0.0147(10) 0.0210(10) -0.0214(11)
N1 0.0437(10) 0.0473(12) 0.0439(11) -0.0024(9) 0.0055(8) -0.0024(9)
O3 0.0514(11) 0.0501(11) 0.0979(16) 0.0156(10) 0.0260(11) -0.0023(8)
O2 0.0574(11) 0.0447(10) 0.0816(14) 0.0007(9) 0.0198(10) 0.0051(8)
O1 0.0784(14) 0.0370(10) 0.0930(16) 0.0006(10) 0.0317(12) -0.0036(9)
C3 0.0440(12) 0.0440(13) 0.0411(12) 0.0010(10) 0.0081(9) -0.0016(10)
C8 0.0427(12) 0.0422(13) 0.0484(13) 0.0016(10) 0.0049(10) -0.0012(10)
C9 0.0437(12) 0.0486(14) 0.0444(12) 0.0000(10) 0.0077(10) 0.0025(10)
C10 0.0391(12) 0.0524(15) 0.0512(13) -0.0032(11) 0.0079(10) 0.0006(10)
C4 0.0411(12) 0.0437(13) 0.0433(12) 0.0043(10) 0.0063(9) -0.0031(10)
C11 0.0423(12) 0.0487(14) 0.0460(13) -0.0003(10) 0.0113(10) -0.0039(10)
C19 0.0492(14) 0.0537(15) 0.0398(12) -0.0024(11) 0.0012(10) 0.0047(11)
C7 0.0394(12) 0.0468(14) 0.0518(13) 0.0064(11) 0.0062(10) -0.0032(10)
O6 0.107(2) 0.165(3) 0.0788(17) -0.0577(19) 0.0455(16) -0.071(2)
C2 0.0521(14) 0.0458(14) 0.0565(14) 0.0012(11) 0.0171(11) -0.0089(11)
C18 0.086(2) 0.0688(19) 0.0481(15) 0.0021(14) 0.0059(15) 0.0088(17)
C14 0.0530(15) 0.090(2) 0.0548(16) -0.0096(16) 0.0048(12) -0.0083(16)
C5 0.0427(12) 0.0471(14) 0.0472(13) 0.0047(11) 0.0095(10) -0.0020(10)
C13 0.0449(13) 0.0584(15) 0.0455(13) -0.0055(11) 0.0080(10) 0.0076(11)
C22 0.072(2) 0.069(2) 0.075(2) -0.0197(16) 0.0132(16) -0.0192(16)
C17 0.102(3) 0.099(3) 0.0497(17) 0.0016(18) 0.0039(18) 0.033(2)
C6 0.0486(13) 0.0454(14) 0.0478(13) 0.0005(11) 0.0080(10) 0.0027(10)
C12 0.074(2) 0.0431(15) 0.091(2) 0.0030(15) 0.0276(17) 0.0045(13)
C21 0.0440(13) 0.0638(17) 0.0491(14) -0.0043(12) 0.0056(11) -0.0024(12)
C20 0.092(2) 0.0585(19) 0.080(2) 0.0195(16) 0.0156(19) 0.0201(17)
C16 0.067(2) 0.141(4) 0.0473(17) -0.009(2) -0.0013(15) 0.034(2)
C15 0.0515(17) 0.138(4) 0.069(2) -0.030(2) 0.0025(15) -0.009(2)
C1 0.0570(14) 0.0392(13) 0.0537(14) 0.0006(11) 0.0117(11) -0.0046(11)
C23 0.152(7) 0.145(7) 0.062(3) 0.000 -0.006(4) 0.000

loop_
_atom_type_symbol
_atom_type_description
_atom_type_scat_dispersion_real
_atom_type_scat_dispersion_imag
_atom_type_scat_source
C C 0.0181 0.0091 'International Tables Vol C Tables 4.2.6.8 and 6.1.1.4'
H H 0.0000 0.0000 'International Tables Vol C Tables 4.2.6.8 and 6.1.1.4'
N N 0.0311 0.0180 'International Tables Vol C Tables 4.2.6.8 and 6.1.1.4'
O O 0.0492 0.0322 'International Tables Vol C Tables 4.2.6.8 and 6.1.1.4'
Cl Cl 0.3639 0.7018 'International Tables Vol C Tables 4.2.6.8 and 6.1.1.4'

loop_
_geom_angle_atom_site_label_1
_geom_angle_atom_site_label_2
_geom_angle_atom_site_label_3
_geom_angle
_geom_angle_site_symmetry_1
C19 O4 C20 115.6(2) .
C21 O7 C22 116.7(2) .
C13 N1 C11 118.5(2) .
C13 N1 C8 117.3(2) .
C11 N1 C8 102.30(18) .
C6 O2 C12 106.2(2) .
C1 O1 C12 105.6(2) .
C2 C3 C4 120.6(2) .
C2 C3 C11 120.6(2) .
C4 C3 C11 118.8(2) .
N1 C8 C7 110.7(2) .
N1 C8 C9 103.13(19) .
C7 C8 C9 107.8(2) .
N1 C8 H8 111.6 .
C7 C8 H8 111.6 .
C9 C8 H8 111.6 .
C19 C9 C10 113.4(2) .
C19 C9 C8 111.8(2) .
C10 C9 C8 104.16(19) .
C19 C9 H9 109.1 .
C10 C9 H9 109.1 .
C8 C9 H9 109.1 .
C21 C10 C9 112.9(2) .
C21 C10 C11 115.2(2) .
C9 C10 C11 103.17(19) .
C21 C10 H10 108.5 .
C9 C10 H10 108.5 .
C11 C10 H10 108.5 .
C3 C4 C5 121.6(2) .
C3 C4 C7 118.9(2) .
C5 C4 C7 119.5(2) .
N1 C11 C3 110.57(19) .
N1 C11 C10 99.6(2) .
C3 C11 C10 113.8(2) .
N1 C11 H11 110.8 .
C3 C11 H11 110.8 .
C10 C11 H11 110.8 .
O5 C19 O4 123.8(3) .
O5 C19 C9 126.2(3) .
O4 C19 C9 110.0(2) .
O3 C7 C4 123.3(2) .
O3 C7 C8 121.6(2) .
C4 C7 C8 115.1(2) .
C1 C2 C3 116.8(2) .
C1 C2 H2 121.6 .
C3 C2 H2 121.6 .
C17 C18 C13 120.4(4) .
C17 C18 H18 119.8 .
C13 C18 H18 119.8 .
C13 C14 C15 120.2(4) .
C13 C14 H14 119.9 .
C15 C14 H14 119.9 .
C6 C5 C4 116.5(2) .
C6 C5 H5 121.7 .
C4 C5 H5 121.7 .
C14 C13 C18 118.3(3) .
C14 C13 N1 120.4(3) .
C18 C13 N1 121.3(3) .
O7 C22 H22A 109.5 .
O7 C22 H22B 109.5 .
H22A C22 H22B 109.5 .
O7 C22 H22C 109.5 .
H22A C22 H22C 109.5 .
H22B C22 H22C 109.5 .
C16 C17 C18 121.7(4) .
C16 C17 H17 119.1 .
C18 C17 H17 119.1 .
C5 C6 O2 128.3(2) .
C5 C6 C1 122.0(2) .
O2 C6 C1 109.6(2) .
O2 C12 O1 107.8(2) .
O2 C12 H12A 110.1 .
O1 C12 H12A 110.1 .
O2 C12 H12B 110.1 .
O1 C12 H12B 110.1 .
H12A C12 H12B 108.5 .
O6 C21 O7 122.7(3) .
O6 C21 C10 125.0(3) .
O7 C21 C10 112.3(2) .
O4 C20 H20A 109.5 .
O4 C20 H20B 109.5 .
H20A C20 H20B 109.5 .
O4 C20 H20C 109.5 .
H20A C20 H20C 109.5 .
H20B C20 H20C 109.5 .
C17 C16 C15 118.6(3) .
C17 C16 H16 120.7 .
C15 C16 H16 120.7 .
C16 C15 C14 120.8(4) .
C16 C15 H15 119.6 .
C14 C15 H15 119.6 .
O1 C1 C2 127.4(2) .
O1 C1 C6 110.1(2) .
C2 C1 C6 122.5(2) .
Cl1 C23 Cl1 110.0(5) 2_655
Cl1 C23 H23A 109.7 2_655
Cl1 C23 H23A 109.7 .
Cl1 C23 H23B 109.7 2_655
Cl1 C23 H23B 109.7 .
H23A C23 H23B 108.2 .

loop_
_geom_bond_atom_site_label_1
_geom_bond_atom_site_label_2
_geom_bond_distance
_geom_bond_site_symmetry_2
Cl1 C23 1.739(5) .
O5 C19 1.192(3) .
O4 C19 1.331(3) .
O4 C20 1.449(4) .
O7 C21 1.305(3) .
O7 C22 1.443(4) .
N1 C13 1.422(3) .
N1 C11 1.468(3) .
N1 C8 1.475(3) .
O3 C7 1.214(3) .
O2 C6 1.370(3) .
O2 C12 1.425(4) .
O1 C1 1.365(3) .
O1 C12 1.441(4) .
C3 C2 1.392(4) .
C3 C4 1.400(3) .
C3 C11 1.519(3) .
C8 C7 1.520(3) .
C8 C9 1.553(3) .
C8 H8 0.9800 .
C9 C19 1.513(4) .
C9 C10 1.532(4) .
C9 H9 0.9800 .
C10 C21 1.498(4) .
C10 C11 1.556(3) .
C10 H10 0.9800 .
C4 C5 1.405(4) .
C4 C7 1.482(4) .
C11 H11 0.9800 .
O6 C21 1.197(4) .
C2 C1 1.371(4) .
C2 H2 0.9300 .
C18 C17 1.377(5) .
C18 C13 1.391(4) .
C18 H18 0.9300 .
C14 C13 1.385(4) .
C14 C15 1.393(5) .
C14 H14 0.9300 .
C5 C6 1.359(4) .
C5 H5 0.9300 .
C22 H22A 0.9600 .
C22 H22B 0.9600 .
C22 H22C 0.9600 .
C17 C16 1.362(6) .
C17 H17 0.9300 .
C6 C1 1.386(4) .
C12 H12A 0.9700 .
C12 H12B 0.9700 .
C20 H20A 0.9600 .
C20 H20B 0.9600 .
C20 H20C 0.9600 .
C16 C15 1.380(7) .
C16 H16 0.9300 .
C15 H15 0.9300 .
C23 Cl1 1.739(5) 2_655
C23 H23A 0.9700 .
C23 H23B 0.9700 .

loop_
_geom_torsion_atom_site_label_1
_geom_torsion_atom_site_label_2
_geom_torsion_atom_site_label_3
_geom_torsion_atom_site_label_4
_geom_torsion
C13 N1 C8 C7 -61.2(3)
C11 N1 C8 C7 70.2(2)
C13 N1 C8 C9 -176.3(2)
C11 N1 C8 C9 -44.9(2)
N1 C8 C9 C19 -104.6(2)
C7 C8 C9 C19 138.3(2)
N1 C8 C9 C10 18.2(2)
C7 C8 C9 C10 -98.9(2)
C19 C9 C10 C21 -100.2(3)
C8 C9 C10 C21 138.0(2)
C19 C9 C10 C11 134.9(2)
C8 C9 C10 C11 13.1(2)
C2 C3 C4 C5 0.1(4)
C11 C3 C4 C5 -178.3(2)
C2 C3 C4 C7 -179.7(2)
C11 C3 C4 C7 1.9(3)
C13 N1 C11 C3 63.4(3)
C8 N1 C11 C3 -67.3(2)
C13 N1 C11 C10 -176.5(2)
C8 N1 C11 C10 52.8(2)
C2 C3 C11 N1 -145.2(2)
C4 C3 C11 N1 33.2(3)
C2 C3 C11 C10 103.7(3)
C4 C3 C11 C10 -77.9(3)
C21 C10 C11 N1 -163.3(2)
C9 C10 C11 N1 -39.9(2)
C21 C10 C11 C3 -45.7(3)
C9 C10 C11 C3 77.7(2)
C20 O4 C19 O5 -2.8(4)
C20 O4 C19 C9 177.0(3)
C10 C9 C19 O5 -12.7(4)
C8 C9 C19 O5 104.7(3)
C10 C9 C19 O4 167.5(2)
C8 C9 C19 O4 -75.1(3)
C3 C4 C7 O3 177.8(2)
C5 C4 C7 O3 -2.0(4)
C3 C4 C7 C8 0.3(3)
C5 C4 C7 C8 -179.5(2)
N1 C8 C7 O3 144.8(3)
C9 C8 C7 O3 -103.1(3)
N1 C8 C7 C4 -37.7(3)
C9 C8 C7 C4 74.5(3)
C4 C3 C2 C1 0.2(4)
C11 C3 C2 C1 178.6(2)
C3 C4 C5 C6 -0.6(4)
C7 C4 C5 C6 179.2(2)
C15 C14 C13 C18 -1.5(5)
C15 C14 C13 N1 -179.1(3)
C17 C18 C13 C14 1.0(5)
C17 C18 C13 N1 178.6(3)
C11 N1 C13 C14 -160.8(2)
C8 N1 C13 C14 -37.2(3)
C11 N1 C13 C18 21.7(4)
C8 N1 C13 C18 145.2(3)
C13 C18 C17 C16 0.0(6)
C4 C5 C6 O2 178.3(2)
C4 C5 C6 C1 0.8(4)
C12 O2 C6 C5 177.4(3)
C12 O2 C6 C1 -4.9(3)
C6 O2 C12 O1 7.7(3)
C1 O1 C12 O2 -7.7(3)
C22 O7 C21 O6 5.7(5)
C22 O7 C21 C10 -174.9(3)
C9 C10 C21 O6 -16.9(5)
C11 C10 C21 O6 101.2(4)
C9 C10 C21 O7 163.6(2)
C11 C10 C21 O7 -78.3(3)
C18 C17 C16 C15 -0.4(6)
C17 C16 C15 C14 -0.1(6)
C13 C14 C15 C16 1.0(5)
C12 O1 C1 C2 -176.8(3)
C12 O1 C1 C6 4.7(3)
C3 C2 C1 O1 -178.2(3)
C3 C2 C1 C6 0.0(4)
C5 C6 C1 O1 177.9(2)
O2 C6 C1 O1 0.1(3)
C5 C6 C1 C2 -0.6(4)
O2 C6 C1 C2 -178.5(2)
